data_7245565
loop_
_publ_author_name
'Lu, Yuling'
'Chen, Chunmei'
'Zhu, Hucheng'
'Luo, Zengwei'
'Zhang, Yonghui'

_publ_section_title
;
 Highly efficient and fast synthesis of di-iodinated succinimide
 derivatives from 1,6-enyne and I2 under air at room temperature
;
_journal_issue 20
_journal_name_full 'Green Chemistry'
_journal_page_first 8021
_journal_page_last 8028
_journal_paper_doi 10.1039/D2GC02058K
_journal_volume 24
_journal_year 2022
_chemical_formula_sum 'C20 H17 I2 N O2'
_chemical_formula_weight 557.15
_space_group_crystal_system monoclinic
_space_group_IT_number 14
_space_group_name_Hall '-P 2ybc'
_space_group_name_H-M_alt 'P 1 21/c 1'
_atom_sites_solution_hydrogens geom
_audit_creation_method SHELXL-2014/7
_audit_update_record
;
2022-05-25 deposited with the CCDC.	2022-09-13 downloaded from the CCDC.
;
_cell_angle_alpha 90
_cell_angle_beta 103.8590(10)
_cell_angle_gamma 90
_cell_formula_units_Z 4
_cell_length_a 7.61260(10)
_cell_length_b 23.4046(2)
_cell_length_c 11.28240(10)
_cell_measurement_reflns_used 36800
_cell_measurement_temperature 293(2)
_cell_measurement_theta_max 73.691
_cell_measurement_theta_min 3.782
_cell_volume 1951.66(4)
_computing_structure_refinement 'SHELXL-2014/7 (Sheldrick, 2014)'
_diffrn_ambient_temperature 293(2)
_diffrn_measured_fraction_theta_full 1.000
_diffrn_measured_fraction_theta_max 0.992
_diffrn_measurement_device_type CCD
_diffrn_radiation_type CuK\a
_diffrn_radiation_wavelength 1.54178
_diffrn_reflns_av_R_equivalents 0.0737
_diffrn_reflns_av_unetI/netI 0.0241
_diffrn_reflns_Laue_measured_fraction_full 1.000
_diffrn_reflns_Laue_measured_fraction_max 0.992
_diffrn_reflns_limit_h_max 9
_diffrn_reflns_limit_h_min -9
_diffrn_reflns_limit_k_max 28
_diffrn_reflns_limit_k_min -29
_diffrn_reflns_limit_l_max 14
_diffrn_reflns_limit_l_min -14
_diffrn_reflns_number 44819
_diffrn_reflns_point_group_measured_fraction_full 1.000
_diffrn_reflns_point_group_measured_fraction_max 0.992
_diffrn_reflns_theta_full 67.679
_diffrn_reflns_theta_max 73.796
_diffrn_reflns_theta_min 4.456
_exptl_absorpt_coefficient_mu 25.412
_exptl_absorpt_correction_type multi-scan
_exptl_absorpt_process_details sadabs
_exptl_crystal_colour colorless
_exptl_crystal_density_diffrn 1.896
_exptl_crystal_description block
_exptl_crystal_F_000 1064
_exptl_crystal_size_max 0.250
_exptl_crystal_size_mid 0.180
_exptl_crystal_size_min 0.150
_exptl_transmission_factor_max 0.864
_exptl_transmission_factor_min 0.864
_refine_diff_density_max 2.994
_refine_diff_density_min -1.731
_refine_diff_density_rms 0.196
_refine_ls_extinction_method none
_refine_ls_goodness_of_fit_ref 1.096
_refine_ls_hydrogen_treatment constr
_refine_ls_matrix_type full
_refine_ls_number_parameters 227
_refine_ls_number_reflns 3924
_refine_ls_number_restraints 0
_refine_ls_restrained_S_all 1.096
_refine_ls_R_factor_all 0.0433
_refine_ls_R_factor_gt 0.0432
_refine_ls_shift/su_max 0.001
_refine_ls_shift/su_mean 0.000
_refine_ls_structure_factor_coef Fsqd
_refine_ls_weighting_details 'w=1/[\s^2^(Fo^2^)+(0.0837P)^2^+7.5408P] where P=(Fo^2^+2Fc^2^)/3'
_refine_ls_weighting_scheme calc
_refine_ls_wR_factor_gt 0.1279
_refine_ls_wR_factor_ref 0.1280
_reflns_Friedel_coverage 0.000
_reflns_number_gt 3904
_reflns_number_total 3924
_reflns_threshold_expression 'I > 2\s(I)'
_cod_data_source_file d2gc02058k2.cif
_cod_data_source_block 1
_cod_depositor_comments 'Adding full bibliography for 7245565.cif.'
_cod_original_sg_symbol_H-M 'P 21/c'
_cod_database_code 7245565
_shelx_shelxl_version_number 2014/7
_shelx_space_group_comment
;
The symmetry employed for this shelxl refinement is uniquely defined
by the following loop, which should always be used as a source of
symmetry information in preference to the above space-group names.
They are only intended as comments.
;
_shelx_estimated_absorpt_t_min 0.061
_shelx_estimated_absorpt_t_max 0.115

loop_
_space_group_symop_operation_xyz
'x, y, z'
'-x, y+1/2, -z+1/2'
'-x, -y, -z'
'x, -y-1/2, z-1/2'

loop_
_atom_site_label
_atom_site_type_symbol
_atom_site_fract_x
_atom_site_fract_y
_atom_site_fract_z
_atom_site_U_iso_or_equiv
_atom_site_adp_type
_atom_site_occupancy
_atom_site_site_symmetry_order
_atom_site_calc_flag
_atom_site_refinement_flags_posn
_atom_site_refinement_flags_adp
_atom_site_refinement_flags_occupancy
_atom_site_disorder_assembly
_atom_site_disorder_group
C1 C 0.8046(7) 0.5364(2) 0.6088(5) 0.0241(10) Uani 1 1 d . . . . .
H1 H 0.7290 0.5329 0.5311 0.029 Uiso 1 1 calc R U . . .
C2 C 0.9446(7) 0.4979(2) 0.6476(5) 0.0265(11) Uani 1 1 d . . . . .
H2 H 0.9638 0.4688 0.5958 0.032 Uiso 1 1 calc R U . . .
C3 C 1.0566(8) 0.5029(2) 0.7641(5) 0.0285(11) Uani 1 1 d . . . . .
H3 H 1.1503 0.4769 0.7904 0.034 Uiso 1 1 calc R U . . .
C4 C 1.0296(8) 0.5461(2) 0.8413(5) 0.0291(11) Uani 1 1 d . . . . .
H4 H 1.1051 0.5493 0.9192 0.035 Uiso 1 1 calc R U . . .
C5 C 0.8878(7) 0.5852(2) 0.8018(5) 0.0248(11) Uani 1 1 d . . . . .
H5 H 0.8691 0.6143 0.8537 0.030 Uiso 1 1 calc R U . . .
C6 C 0.7761(8) 0.5807(2) 0.6863(5) 0.0249(11) Uani 1 1 d . . . . .
C7 C 0.6235(7) 0.6210(2) 0.6442(5) 0.0217(10) Uani 1 1 d . . . . .
C8 C 0.6350(7) 0.6729(2) 0.5984(4) 0.0217(10) Uani 1 1 d . . . . .
C9 C 0.4780(7) 0.7115(2) 0.5498(5) 0.0255(10) Uani 1 1 d . . . . .
C10 C 0.7298(7) 0.7573(2) 0.5119(5) 0.0231(10) Uani 1 1 d . . . . .
C11 C 0.8053(7) 0.7021(2) 0.5776(4) 0.0204(9) Uani 1 1 d . . . . .
C12 C 0.9444(7) 0.7208(3) 0.6976(4) 0.0325(14) Uani 1 1 d . . . . .
H12A H 0.9916 0.6876 0.7443 0.049 Uiso 1 1 calc R U . . .
H12B H 0.8850 0.7448 0.7450 0.049 Uiso 1 1 calc R U . . .
H12C H 1.0418 0.7416 0.6770 0.049 Uiso 1 1 calc R U . . .
C13 C 0.9029(7) 0.6692(2) 0.4961(5) 0.0248(10) Uani 1 1 d . . . . .
H13A H 0.9585 0.6355 0.5394 0.030 Uiso 1 1 calc R U . . .
H13B H 0.9987 0.6930 0.4796 0.030 Uiso 1 1 calc R U . . .
C14 C 0.4260(8) 0.8028(2) 0.4289(5) 0.0259(11) Uani 1 1 d . . . . .
H14A H 0.3126 0.7853 0.3870 0.031 Uiso 1 1 calc R U . . .
H14B H 0.4823 0.8184 0.3675 0.031 Uiso 1 1 calc R U . . .
C15 C 0.3875(7) 0.8506(2) 0.5082(5) 0.0239(11) Uani 1 1 d . . . . .
C16 C 0.2465(8) 0.8458(2) 0.5677(6) 0.0302(12) Uani 1 1 d . . . . .
H16 H 0.1738 0.8133 0.5566 0.036 Uiso 1 1 calc R U . . .
C17 C 0.2149(9) 0.8896(3) 0.6434(6) 0.0375(14) Uani 1 1 d . . . . .
H17 H 0.1218 0.8862 0.6833 0.045 Uiso 1 1 calc R U . . .
C18 C 0.3212(8) 0.9381(3) 0.6595(5) 0.0310(12) Uani 1 1 d . . . . .
H18 H 0.2999 0.9672 0.7104 0.037 Uiso 1 1 calc R U . . .
C19 C 0.4583(8) 0.9434(2) 0.6004(5) 0.0280(11) Uani 1 1 d . . . . .
H19 H 0.5281 0.9765 0.6105 0.034 Uiso 1 1 calc R U . . .
C20 C 0.4940(7) 0.8998(2) 0.5256(5) 0.0240(10) Uani 1 1 d . . . . .
H20 H 0.5888 0.9034 0.4873 0.029 Uiso 1 1 calc R U . . .
I1 I 0.37808(4) 0.58323(2) 0.66191(3) 0.02312(14) Uani 1 1 d . . . . .
I2 I 0.72740(5) 0.64325(2) 0.32508(3) 0.02972(14) Uani 1 1 d . . . . .
N1 N 0.5450(6) 0.75861(18) 0.4986(4) 0.0248(9) Uani 1 1 d . . . . .
O1 O 0.8149(5) 0.79347(16) 0.4739(4) 0.0286(8) Uani 1 1 d . . . . .
O2 O 0.3210(5) 0.70542(17) 0.5503(4) 0.0354(9) Uani 1 1 d . . . . .

loop_
_atom_site_aniso_label
_atom_site_aniso_U_11
_atom_site_aniso_U_22
_atom_site_aniso_U_33
_atom_site_aniso_U_23
_atom_site_aniso_U_13
_atom_site_aniso_U_12
C1 0.024(3) 0.026(2) 0.024(2) 0.002(2) 0.0084(19) 0.002(2)
C2 0.026(3) 0.029(3) 0.030(3) 0.000(2) 0.015(2) 0.002(2)
C3 0.024(3) 0.027(3) 0.035(3) 0.006(2) 0.010(2) 0.005(2)
C4 0.027(3) 0.026(3) 0.032(3) 0.003(2) 0.003(2) -0.001(2)
C5 0.021(3) 0.025(3) 0.030(3) -0.0015(19) 0.009(2) -0.0013(18)
C6 0.032(3) 0.021(2) 0.024(3) 0.0031(18) 0.012(2) -0.0032(19)
C7 0.017(2) 0.026(2) 0.024(2) -0.0015(19) 0.0088(18) 0.0021(19)
C8 0.018(2) 0.026(2) 0.021(2) -0.0009(19) 0.0055(18) -0.0014(19)
C9 0.025(3) 0.025(2) 0.028(3) 0.003(2) 0.009(2) 0.001(2)
C10 0.026(3) 0.024(2) 0.020(2) -0.0005(19) 0.0080(19) 0.002(2)
C11 0.023(2) 0.021(2) 0.018(2) -0.0030(18) 0.0070(19) -0.0051(18)
C12 0.014(2) 0.066(4) 0.013(2) 0.016(2) -0.0041(18) -0.014(2)
C13 0.023(3) 0.028(3) 0.024(2) 0.000(2) 0.007(2) 0.001(2)
C14 0.029(3) 0.023(2) 0.025(2) 0.003(2) 0.005(2) 0.005(2)
C15 0.023(3) 0.025(2) 0.023(2) 0.0054(19) 0.004(2) 0.0037(19)
C16 0.023(3) 0.027(3) 0.043(3) 0.007(2) 0.015(2) 0.003(2)
C17 0.041(3) 0.037(3) 0.040(3) 0.011(3) 0.021(3) 0.009(3)
C18 0.034(3) 0.034(3) 0.026(3) 0.003(2) 0.009(2) 0.011(2)
C19 0.029(3) 0.025(3) 0.027(3) -0.002(2) 0.003(2) 0.002(2)
C20 0.022(2) 0.029(3) 0.022(2) 0.007(2) 0.0077(19) 0.003(2)
I1 0.0196(2) 0.0238(2) 0.0268(2) 0.00181(10) 0.00734(14) -0.00190(10)
I2 0.0328(2) 0.0324(2) 0.0228(2) -0.00582(12) 0.00461(15) 0.00141(12)
N1 0.028(2) 0.022(2) 0.026(2) 0.0021(17) 0.0090(18) 0.0041(17)
O1 0.032(2) 0.0255(18) 0.0307(19) 0.0036(15) 0.0132(16) -0.0020(15)
O2 0.022(2) 0.029(2) 0.056(3) 0.0092(18) 0.0119(18) 0.0035(15)

loop_
_atom_type_symbol
_atom_type_description
_atom_type_scat_dispersion_real
_atom_type_scat_dispersion_imag
_atom_type_scat_source
C C 0.0181 0.0091 'International Tables Vol C Tables 4.2.6.8 and 6.1.1.4'
H H 0.0000 0.0000 'International Tables Vol C Tables 4.2.6.8 and 6.1.1.4'
N N 0.0311 0.0180 'International Tables Vol C Tables 4.2.6.8 and 6.1.1.4'
O O 0.0492 0.0322 'International Tables Vol C Tables 4.2.6.8 and 6.1.1.4'
I I -0.3257 6.8362 'International Tables Vol C Tables 4.2.6.8 and 6.1.1.4'

loop_
_geom_angle_atom_site_label_1
_geom_angle_atom_site_label_2
_geom_angle_atom_site_label_3
_geom_angle
_geom_angle_site_symmetry_1
_geom_angle_site_symmetry_3
_geom_angle_publ_flag
C2 C1 C6 120.3(5) . . ?
C2 C1 H1 119.8 . . ?
C6 C1 H1 119.8 . . ?
C1 C2 C3 119.7(5) . . ?
C1 C2 H2 120.1 . . ?
C3 C2 H2 120.1 . . ?
C4 C3 C2 120.5(5) . . ?
C4 C3 H3 119.8 . . ?
C2 C3 H3 119.8 . . ?
C3 C4 C5 119.7(5) . . ?
C3 C4 H4 120.1 . . ?
C5 C4 H4 120.1 . . ?
C6 C5 C4 120.3(5) . . ?
C6 C5 H5 119.9 . . ?
C4 C5 H5 119.9 . . ?
C5 C6 C1 119.5(5) . . ?
C5 C6 C7 120.8(5) . . ?
C1 C6 C7 119.7(5) . . ?
C8 C7 C6 125.8(5) . . ?
C8 C7 I1 124.0(4) . . ?
C6 C7 I1 110.1(3) . . ?
C7 C8 C9 125.0(5) . . ?
C7 C8 C11 127.1(5) . . ?
C9 C8 C11 107.8(4) . . ?
O2 C9 N1 123.8(5) . . ?
O2 C9 C8 129.4(5) . . ?
N1 C9 C8 106.8(4) . . ?
O1 C10 N1 124.6(5) . . ?
O1 C10 C11 126.4(5) . . ?
N1 C10 C11 109.0(4) . . ?
C13 C11 C10 108.4(4) . . ?
C13 C11 C8 114.8(4) . . ?
C10 C11 C8 102.6(4) . . ?
C13 C11 C12 109.7(4) . . ?
C10 C11 C12 106.2(4) . . ?
C8 C11 C12 114.4(4) . . ?
C11 C12 H12A 109.5 . . ?
C11 C12 H12B 109.5 . . ?
H12A C12 H12B 109.5 . . ?
C11 C12 H12C 109.5 . . ?
H12A C12 H12C 109.5 . . ?
H12B C12 H12C 109.5 . . ?
C11 C13 I2 113.3(3) . . ?
C11 C13 H13A 108.9 . . ?
I2 C13 H13A 108.9 . . ?
C11 C13 H13B 108.9 . . ?
I2 C13 H13B 108.9 . . ?
H13A C13 H13B 107.7 . . ?
N1 C14 C15 112.8(4) . . ?
N1 C14 H14A 109.0 . . ?
C15 C14 H14A 109.0 . . ?
N1 C14 H14B 109.0 . . ?
C15 C14 H14B 109.0 . . ?
H14A C14 H14B 107.8 . . ?
C20 C15 C16 119.0(5) . . ?
C20 C15 C14 120.5(5) . . ?
C16 C15 C14 120.4(5) . . ?
C17 C16 C15 120.0(5) . . ?
C17 C16 H16 120.0 . . ?
C15 C16 H16 120.0 . . ?
C18 C17 C16 120.3(6) . . ?
C18 C17 H17 119.9 . . ?
C16 C17 H17 119.9 . . ?
C19 C18 C17 120.1(6) . . ?
C19 C18 H18 120.0 . . ?
C17 C18 H18 120.0 . . ?
C18 C19 C20 120.6(5) . . ?
C18 C19 H19 119.7 . . ?
C20 C19 H19 119.7 . . ?
C19 C20 C15 120.0(5) . . ?
C19 C20 H20 120.0 . . ?
C15 C20 H20 120.0 . . ?
C10 N1 C9 113.7(4) . . ?
C10 N1 C14 123.7(4) . . ?
C9 N1 C14 122.4(4) . . ?

loop_
_geom_bond_atom_site_label_1
_geom_bond_atom_site_label_2
_geom_bond_distance
_geom_bond_site_symmetry_2
_geom_bond_publ_flag
C1 C2 1.384(7) . ?
C1 C6 1.407(7) . ?
C1 H1 0.9300 . ?
C2 C3 1.390(8) . ?
C2 H2 0.9300 . ?
C3 C4 1.383(8) . ?
C3 H3 0.9300 . ?
C4 C5 1.404(8) . ?
C4 H4 0.9300 . ?
C5 C6 1.379(8) . ?
C5 H5 0.9300 . ?
C6 C7 1.484(7) . ?
C7 C8 1.330(7) . ?
C7 I1 2.119(5) . ?
C8 C9 1.493(7) . ?
C8 C11 1.533(7) . ?
C9 O2 1.205(7) . ?
C9 N1 1.397(7) . ?
C10 O1 1.205(7) . ?
C10 N1 1.379(7) . ?
C10 C11 1.532(7) . ?
C11 C13 1.522(7) . ?
C11 C12 1.568(7) . ?
C12 H12A 0.9600 . ?
C12 H12B 0.9600 . ?
C12 H12C 0.9600 . ?
C13 I2 2.154(5) . ?
C13 H13A 0.9700 . ?
C13 H13B 0.9700 . ?
C14 N1 1.472(7) . ?
C14 C15 1.505(7) . ?
C14 H14A 0.9700 . ?
C14 H14B 0.9700 . ?
C15 C20 1.395(8) . ?
C15 C16 1.400(8) . ?
C16 C17 1.391(9) . ?
C16 H16 0.9300 . ?
C17 C18 1.381(9) . ?
C17 H17 0.9300 . ?
C18 C19 1.372(9) . ?
C18 H18 0.9300 . ?
C19 C20 1.393(8) . ?
C19 H19 0.9300 . ?
C20 H20 0.9300 . ?

loop_
_geom_torsion_atom_site_label_1
_geom_torsion_atom_site_label_2
_geom_torsion_atom_site_label_3
_geom_torsion_atom_site_label_4
_geom_torsion
_geom_torsion_site_symmetry_1
_geom_torsion_site_symmetry_2
_geom_torsion_site_symmetry_3
_geom_torsion_site_symmetry_4
_geom_torsion_publ_flag
C6 C1 C2 C3 0.5(8) . . . . ?
C1 C2 C3 C4 -0.3(8) . . . . ?
C2 C3 C4 C5 0.2(8) . . . . ?
C3 C4 C5 C6 -0.2(8) . . . . ?
C4 C5 C6 C1 0.4(8) . . . . ?
C4 C5 C6 C7 178.8(5) . . . . ?
C2 C1 C6 C5 -0.6(8) . . . . ?
C2 C1 C6 C7 -179.0(5) . . . . ?
C5 C6 C7 C8 82.9(7) . . . . ?
C1 C6 C7 C8 -98.7(7) . . . . ?
C5 C6 C7 I1 -98.9(5) . . . . ?
C1 C6 C7 I1 79.5(5) . . . . ?
C6 C7 C8 C9 176.2(5) . . . . ?
I1 C7 C8 C9 -1.7(7) . . . . ?
C6 C7 C8 C11 0.8(9) . . . . ?
I1 C7 C8 C11 -177.2(4) . . . . ?
C7 C8 C9 O2 5.6(9) . . . . ?
C11 C8 C9 O2 -178.2(6) . . . . ?
C7 C8 C9 N1 -173.6(5) . . . . ?
C11 C8 C9 N1 2.6(6) . . . . ?
O1 C10 C11 C13 -55.9(7) . . . . ?
N1 C10 C11 C13 122.0(4) . . . . ?
O1 C10 C11 C8 -177.7(5) . . . . ?
N1 C10 C11 C8 0.2(5) . . . . ?
O1 C10 C11 C12 61.9(6) . . . . ?
N1 C10 C11 C12 -120.2(4) . . . . ?
C7 C8 C11 C13 57.1(7) . . . . ?
C9 C8 C11 C13 -119.0(5) . . . . ?
C7 C8 C11 C10 174.4(5) . . . . ?
C9 C8 C11 C10 -1.7(5) . . . . ?
C7 C8 C11 C12 -71.0(7) . . . . ?
C9 C8 C11 C12 112.9(5) . . . . ?
C10 C11 C13 I2 -62.6(5) . . . . ?
C8 C11 C13 I2 51.3(5) . . . . ?
C12 C11 C13 I2 -178.2(3) . . . . ?
N1 C14 C15 C20 93.3(6) . . . . ?
N1 C14 C15 C16 -85.4(6) . . . . ?
C20 C15 C16 C17 -0.4(8) . . . . ?
C14 C15 C16 C17 178.3(5) . . . . ?
C15 C16 C17 C18 0.6(9) . . . . ?
C16 C17 C18 C19 0.2(9) . . . . ?
C17 C18 C19 C20 -1.2(9) . . . . ?
C18 C19 C20 C15 1.3(8) . . . . ?
C16 C15 C20 C19 -0.5(8) . . . . ?
C14 C15 C20 C19 -179.2(5) . . . . ?
O1 C10 N1 C9 179.5(5) . . . . ?
C11 C10 N1 C9 1.6(6) . . . . ?
O1 C10 N1 C14 4.1(8) . . . . ?
C11 C10 N1 C14 -173.8(4) . . . . ?
O2 C9 N1 C10 178.1(5) . . . . ?
C8 C9 N1 C10 -2.6(6) . . . . ?
O2 C9 N1 C14 -6.5(9) . . . . ?
C8 C9 N1 C14 172.8(4) . . . . ?
C15 C14 N1 C10 -95.7(6) . . . . ?
C15 C14 N1 C9 89.4(6) . . . . ?
